data_1548975
loop_
_publ_author_name
'Zhao, He'
'Ni, Jun'
'Zhang, Jian-Jun'
'Liu, Shu-Qin'
'Sun, Ying-Ji'
'Zhou, Huajun'
'Li, Yan-Qin'
'Duan, Chun-Ying'

_publ_section_title
;
 A trichromatic MOF composite for multidimensional ratiometric luminescent
 sensing.
;
_journal_issue 11
_journal_name_full 'Chemical science'
_journal_page_first 2918
_journal_page_last 2926
_journal_paper_doi 10.1039/c8sc00021b
_journal_volume 9
_journal_year 2018
_chemical_formula_sum 'C26 H15 N6 O11 Zn2'
_chemical_formula_weight 718.18
_space_group_crystal_system tetragonal
_space_group_IT_number 79
_space_group_name_Hall 'I 4'
_space_group_name_H-M_alt 'I 4'
_symmetry_space_group_name_Hall 'I 4'
_symmetry_space_group_name_H-M 'I 4'
_atom_sites_solution_hydrogens geom
_audit_creation_method SHELXL-2014
_audit_update_record
;
2017-08-01 deposited with the CCDC.
2018-02-12 downloaded from the CCDC.
;
_cell_angle_alpha 90
_cell_angle_beta 90
_cell_angle_gamma 90
_cell_formula_units_Z 8
_cell_length_a 27.458(4)
_cell_length_b 27.458(4)
_cell_length_c 18.225(4)
_cell_measurement_reflns_used 127331
_cell_measurement_temperature 293(2)
_cell_measurement_theta_max 29.110
_cell_measurement_theta_min 0.45
_cell_volume 13741(4)
_computing_cell_refinement HKL2000
_computing_data_collection 'Mar CCD'
_computing_data_reduction HKL2000
_computing_molecular_graphics 'Bruker SHELXTL'
_computing_publication_material 'Bruker SHELXTL'
_computing_structure_refinement 'SHELXL-97 (Sheldrick, 1997)'
_computing_structure_solution 'SHELXS-97 (Sheldrick, 1990)'
_diffrn_ambient_temperature 293(2)
_diffrn_measured_fraction_theta_full 0.998
_diffrn_measured_fraction_theta_max 0.998
_diffrn_measurement_device_type 'Mar CCD 165 nm'
_diffrn_measurement_method oscillation
_diffrn_radiation_monochromator doublecrystalmonochromator
_diffrn_radiation_source '3W1A of BSRF'
_diffrn_radiation_type synchrotron
_diffrn_radiation_wavelength 0.71073
_diffrn_reflns_av_R_equivalents 0.0472
_diffrn_reflns_av_unetI/netI 0.0311
_diffrn_reflns_Laue_measured_fraction_full 0.998
_diffrn_reflns_Laue_measured_fraction_max 0.998
_diffrn_reflns_limit_h_max 37
_diffrn_reflns_limit_h_min -37
_diffrn_reflns_limit_k_max 37
_diffrn_reflns_limit_k_min -37
_diffrn_reflns_limit_l_max 24
_diffrn_reflns_limit_l_min 0
_diffrn_reflns_number 33549
_diffrn_reflns_point_group_measured_fraction_full 0.999
_diffrn_reflns_point_group_measured_fraction_max 0.998
_diffrn_reflns_theta_full 25.242
_diffrn_reflns_theta_max 29.110
_diffrn_reflns_theta_min 2.469
_exptl_absorpt_coefficient_mu 0.728
_exptl_absorpt_process_details
; 

;
_exptl_crystal_colour colorless
_exptl_crystal_density_diffrn 0.694
_exptl_crystal_density_method 'not measured'
_exptl_crystal_description block
_exptl_crystal_F_000 2888
_exptl_crystal_size_max 0.24
_exptl_crystal_size_mid 0.20
_exptl_crystal_size_min 0.18
_refine_diff_density_max 0.527
_refine_diff_density_min -0.770
_refine_diff_density_rms 0.041
_refine_ls_abs_structure_details
;
 Refined as an inversion twin.
;
_refine_ls_abs_structure_Flack 0.248(16)
_refine_ls_extinction_method none
_refine_ls_goodness_of_fit_ref 1.106
_refine_ls_hydrogen_treatment constr
_refine_ls_matrix_type full
_refine_ls_number_parameters 407
_refine_ls_number_reflns 9495
_refine_ls_number_restraints 1
_refine_ls_restrained_S_all 1.106
_refine_ls_R_factor_all 0.0330
_refine_ls_R_factor_gt 0.0323
_refine_ls_shift/su_max 0.001
_refine_ls_shift/su_mean 0.000
_refine_ls_structure_factor_coef Fsqd
_refine_ls_weighting_details 'w=1/[\s^2^(Fo^2^)+(0.0586P)^2^+1.2152P] where P=(Fo^2^+2Fc^2^)/3'
_refine_ls_weighting_scheme calc
_refine_ls_wR_factor_gt 0.0926
_refine_ls_wR_factor_ref 0.0931
_reflns_Friedel_coverage 0.942
_reflns_Friedel_fraction_full 0.999
_reflns_Friedel_fraction_max 0.998
_reflns_number_gt 9078
_reflns_number_total 9495
_reflns_threshold_expression 'I > 2\s(I)'
_cod_data_source_file c8sc00021b2.cif
_cod_data_source_block k
_cod_depositor_comments 'Adding full bibliography for 1548975.cif.'
_cod_original_cell_volume 13741(5)
_cod_database_code 1548975
_shelx_space_group_comment
;
The symmetry employed for this shelxl refinement is uniquely defined
by the following loop, which should always be used as a source of
symmetry information in preference to the above space-group names.
They are only intended as comments.
;
_shelxl_version_number 2014-3

loop_
_space_group_symop_operation_xyz
'x, y, z'
'-x, -y, z'
'-y, x, z'
'y, -x, z'
'x+1/2, y+1/2, z+1/2'
'-x+1/2, -y+1/2, z+1/2'
'-y+1/2, x+1/2, z+1/2'
'y+1/2, -x+1/2, z+1/2'

loop_
_atom_site_label
_atom_site_type_symbol
_atom_site_fract_x
_atom_site_fract_y
_atom_site_fract_z
_atom_site_U_iso_or_equiv
_atom_site_adp_type
_atom_site_occupancy
_atom_site_site_symmetry_order
_atom_site_calc_flag
_atom_site_refinement_flags_posn
_atom_site_refinement_flags_adp
Zn1 Zn 0.13765(2) 0.41935(2) 0.22952(2) 0.03425(6) Uani 1 1 d . .
Zn2 Zn 0.20084(2) 0.34568(2) 0.34209(2) 0.03957(7) Uani 1 1 d . .
O1 O 0.12108(6) 0.46952(5) 0.15943(9) 0.0399(3) Uani 1 1 d . .
O2 O 0.06612(9) 0.42606(7) 0.09929(13) 0.0681(6) Uani 1 1 d . .
O3 O 0.08113(7) 0.58688(7) -0.19640(10) 0.0502(4) Uani 1 1 d . .
O4 O 0.12529(8) 0.63644(7) -0.12772(10) 0.0609(6) Uani 1 1 d . .
O5 O 0.33173(8) 0.78346(7) 0.23825(11) 0.0624(6) Uani 1 1 d . .
O6 O 0.36078(7) 0.84691(7) 0.17500(11) 0.0504(4) Uani 1 1 d . .
O7 O 0.18658(7) 0.72382(7) -0.06889(10) 0.0494(4) Uani 1 1 d . .
O8 O 0.21511(7) 0.79004(7) -0.12300(10) 0.0532(4) Uani 1 1 d . .
O9 O 0.19607(7) 0.45036(6) 0.27441(10) 0.0507(4) Uani 1 1 d . .
O10 O 0.23767(7) 0.40939(6) 0.35968(10) 0.0495(4) Uani 1 1 d . .
O11 O 0.15467(16) 0.28031(14) 0.3242(2) 0.1201(13) Uani 1 1 d . .
N1 N 0.24564(8) 0.62517(7) 0.28652(11) 0.0426(4) Uani 1 1 d . .
H1A H 0.2571 0.6520 0.3038 0.051 Uiso 1 1 calc R U
N2 N 0.20634(9) 0.70837(8) 0.07026(12) 0.0505(5) Uani 1 1 d . .
H2A H 0.1841 0.7088 0.0371 0.061 Uiso 1 1 calc R U
N3 N 0.14329(9) 0.55663(7) 0.11704(11) 0.0509(5) Uani 1 1 d . .
H3A H 0.1404 0.5351 0.1511 0.061 Uiso 1 1 calc R U
N4 N 0.22675(8) 0.67069(7) 0.18308(11) 0.0450(4) Uani 1 1 d . .
N5 N 0.19129(9) 0.59192(7) 0.20252(11) 0.0473(5) Uani 1 1 d . .
N6 N 0.17356(9) 0.63506(8) 0.09322(11) 0.0490(5) Uani 1 1 d . .
C1 C 0.22030(8) 0.62822(8) 0.22175(12) 0.0413(4) Uani 1 1 d . .
C2 C 0.17001(10) 0.59646(8) 0.13620(13) 0.0459(5) Uani 1 1 d . .
C3 C 0.20299(10) 0.67086(9) 0.11840(13) 0.0468(6) Uani 1 1 d . .
C4 C 0.11976(9) 0.54484(8) 0.05124(11) 0.0392(4) Uani 1 1 d . .
C5 C 0.12151(9) 0.57583(8) -0.01019(12) 0.0452(5) Uani 1 1 d . .
H5A H 0.1389 0.6048 -0.0077 0.054 Uiso 1 1 calc R U
C6 C 0.09730(9) 0.56340(8) -0.07479(12) 0.0418(5) Uani 1 1 d . .
C7 C 0.06921(9) 0.52140(8) -0.07895(13) 0.0455(5) Uani 1 1 d . .
H7A H 0.0516 0.5141 -0.1212 0.055 Uiso 1 1 calc R U
C8 C 0.06804(10) 0.49048(9) -0.01857(13) 0.0466(5) Uani 1 1 d . .
H8A H 0.0500 0.4619 -0.0217 0.056 Uiso 1 1 calc R U
C9 C 0.09266(9) 0.50055(8) 0.04605(12) 0.0393(4) Uani 1 1 d . .
C10 C 0.09219(9) 0.46209(8) 0.10520(12) 0.0404(4) Uani 1 1 d . .
C11 C 0.10103(9) 0.59843(9) -0.13695(12) 0.0435(5) Uani 1 1 d . .
C12 C 0.23993(9) 0.74639(9) 0.06566(13) 0.0437(5) Uani 1 1 d . .
C13 C 0.26925(10) 0.75966(9) 0.12468(14) 0.0481(6) Uani 1 1 d . .
H13A H 0.2660 0.7435 0.1692 0.058 Uiso 1 1 calc R U
C14 C 0.30343(9) 0.79707(8) 0.11775(14) 0.0424(5) Uani 1 1 d . .
C15 C 0.24367(8) 0.77281(8) -0.00147(13) 0.0415(5) Uani 1 1 d . .
C16 C 0.27772(9) 0.81021(9) -0.00654(13) 0.0448(5) Uani 1 1 d . .
H16A H 0.2802 0.8277 -0.0500 0.054 Uiso 1 1 calc R U
C17 C 0.30818(9) 0.82203(9) 0.05176(15) 0.0459(5) Uani 1 1 d . .
H17A H 0.3315 0.8464 0.0467 0.055 Uiso 1 1 calc R U
C18 C 0.33414(9) 0.80933(8) 0.18416(14) 0.0423(5) Uani 1 1 d . .
C19 C 0.21368(8) 0.76270(8) -0.07058(13) 0.0406(4) Uani 1 1 d . .
C20 C 0.25486(8) 0.58282(8) 0.32752(12) 0.0403(4) Uani 1 1 d . .
C21 C 0.28580(11) 0.58626(11) 0.38911(16) 0.0560(6) Uani 1 1 d . .
H21A H 0.2987 0.6164 0.4022 0.067 Uiso 1 1 calc R U
C22 C 0.29725(12) 0.54553(11) 0.43024(19) 0.0629(7) Uani 1 1 d . .
H22A H 0.3174 0.5486 0.4710 0.075 Uiso 1 1 calc R U
C23 C 0.27858(11) 0.49876(10) 0.41078(16) 0.0568(7) Uani 1 1 d . .
H23A H 0.2861 0.4713 0.4384 0.068 Uiso 1 1 calc R U
C24 C 0.24911(9) 0.49562(8) 0.34982(13) 0.0432(4) Uani 1 1 d . .
C25 C 0.23650(8) 0.53672(8) 0.30955(13) 0.0405(4) Uani 1 1 d . .
H25A H 0.2154 0.5336 0.2699 0.049 Uiso 1 1 calc R U
C26 C 0.22553(9) 0.44828(8) 0.32744(13) 0.0428(5) Uani 1 1 d . .

loop_
_atom_site_aniso_label
_atom_site_aniso_U_11
_atom_site_aniso_U_22
_atom_site_aniso_U_33
_atom_site_aniso_U_23
_atom_site_aniso_U_13
_atom_site_aniso_U_12
Zn1 0.04778(12) 0.03080(10) 0.02417(9) 0.00242(8) 0.00381(9) 0.00729(8)
Zn2 0.04682(13) 0.04404(12) 0.02785(11) 0.00697(10) 0.00692(10) 0.01567(9)
O1 0.0575(9) 0.0332(6) 0.0289(6) 0.0078(5) -0.0110(6) -0.0051(6)
O2 0.0914(15) 0.0504(10) 0.0624(12) 0.0302(9) -0.0311(11) -0.0338(10)
O3 0.0657(11) 0.0508(9) 0.0342(7) 0.0132(7) -0.0182(8) -0.0203(8)
O4 0.0883(14) 0.0564(10) 0.0379(8) 0.0241(8) -0.0270(9) -0.0433(10)
O5 0.0823(13) 0.0615(10) 0.0435(10) 0.0095(8) -0.0303(10) -0.0321(10)
O6 0.0519(9) 0.0525(9) 0.0469(9) 0.0028(8) -0.0184(8) -0.0223(7)
O7 0.0594(9) 0.0554(9) 0.0332(7) 0.0158(7) -0.0217(7) -0.0310(8)
O8 0.0676(11) 0.0536(9) 0.0383(8) 0.0147(7) -0.0141(8) -0.0224(8)
O9 0.0679(11) 0.0421(8) 0.0421(8) 0.0037(7) -0.0170(8) -0.0019(7)
O10 0.0626(10) 0.0442(8) 0.0417(9) 0.0072(7) -0.0082(8) 0.0077(7)
O11 0.162(3) 0.113(2) 0.085(2) 0.013(2) 0.006(2) -0.047(2)
N1 0.0547(10) 0.0389(8) 0.0342(9) 0.0044(7) -0.0131(8) -0.0086(8)
N2 0.0694(13) 0.0467(10) 0.0355(9) 0.0146(8) -0.0236(9) -0.0304(10)
N3 0.0756(14) 0.0433(9) 0.0336(9) 0.0146(8) -0.0217(9) -0.0257(10)
N4 0.0580(11) 0.0467(10) 0.0305(8) 0.0084(7) -0.0147(8) -0.0196(9)
N5 0.0675(12) 0.0407(9) 0.0336(8) 0.0115(7) -0.0195(9) -0.0191(9)
N6 0.0666(12) 0.0460(10) 0.0344(9) 0.0165(8) -0.0230(9) -0.0295(9)
C1 0.0527(11) 0.0400(9) 0.0312(9) 0.0057(8) -0.0119(9) -0.0150(8)
C2 0.0658(14) 0.0394(10) 0.0324(9) 0.0118(8) -0.0179(10) -0.0222(10)
C3 0.0620(13) 0.0459(11) 0.0323(9) 0.0095(9) -0.0186(10) -0.0277(10)
C4 0.0527(11) 0.0396(9) 0.0255(8) 0.0089(8) -0.0117(8) -0.0151(8)
C5 0.0611(13) 0.0431(10) 0.0314(10) 0.0113(8) -0.0140(9) -0.0207(10)
C6 0.0534(11) 0.0414(10) 0.0305(9) 0.0074(8) -0.0120(9) -0.0152(9)
C7 0.0569(12) 0.0444(11) 0.0353(10) 0.0090(9) -0.0207(10) -0.0144(9)
C8 0.0574(13) 0.0434(10) 0.0390(11) 0.0072(9) -0.0168(10) -0.0163(9)
C9 0.0491(11) 0.0373(9) 0.0313(9) 0.0035(8) -0.0092(8) -0.0103(8)
C10 0.0538(11) 0.0367(9) 0.0307(9) 0.0060(8) -0.0087(9) -0.0092(8)
C11 0.0539(12) 0.0449(10) 0.0318(9) 0.0093(8) -0.0125(9) -0.0165(9)
C12 0.0534(12) 0.0420(10) 0.0358(10) 0.0098(9) -0.0147(9) -0.0202(9)
C13 0.0589(13) 0.0490(11) 0.0364(10) 0.0080(9) -0.0181(10) -0.0202(10)
C14 0.0466(11) 0.0410(10) 0.0395(10) 0.0019(9) -0.0123(9) -0.0108(9)
C15 0.0460(10) 0.0413(10) 0.0373(10) 0.0080(8) -0.0099(9) -0.0160(9)
C16 0.0497(11) 0.0463(11) 0.0383(10) 0.0080(9) -0.0069(9) -0.0168(9)
C17 0.0462(11) 0.0489(11) 0.0425(11) 0.0065(10) -0.0067(9) -0.0176(9)
C18 0.0461(11) 0.0420(10) 0.0387(10) 0.0004(9) -0.0139(9) -0.0148(9)
C19 0.0478(11) 0.0410(10) 0.0331(9) 0.0067(8) -0.0100(8) -0.0166(9)
C20 0.0484(11) 0.0418(10) 0.0306(9) 0.0027(8) -0.0067(8) -0.0047(8)
C21 0.0669(15) 0.0556(13) 0.0454(12) 0.0043(11) -0.0212(12) -0.0045(12)
C22 0.0697(17) 0.0615(15) 0.0575(15) 0.0073(13) -0.0326(14) -0.0031(13)
C23 0.0706(16) 0.0483(12) 0.0514(14) 0.0141(11) -0.0227(13) 0.0049(12)
C24 0.0494(11) 0.0451(10) 0.0351(10) 0.0081(9) -0.0036(9) 0.0012(9)
C25 0.0431(10) 0.0454(10) 0.0329(9) 0.0035(8) -0.0086(8) -0.0064(8)
C26 0.0516(11) 0.0402(10) 0.0366(11) 0.0073(8) -0.0035(9) 0.0051(8)

loop_
_atom_type_symbol
_atom_type_description
_atom_type_scat_dispersion_real
_atom_type_scat_dispersion_imag
_atom_type_scat_source
C C 0.0033 0.0016 'International Tables Vol C Tables 4.2.6.8 and 6.1.1.4'
H H 0.0000 0.0000 'International Tables Vol C Tables 4.2.6.8 and 6.1.1.4'
N N 0.0061 0.0033 'International Tables Vol C Tables 4.2.6.8 and 6.1.1.4'
O O 0.0106 0.0060 'International Tables Vol C Tables 4.2.6.8 and 6.1.1.4'
Zn Zn 0.2839 1.4301 'International Tables Vol C Tables 4.2.6.8 and 6.1.1.4'

loop_
_geom_angle_atom_site_label_1
_geom_angle_atom_site_label_2
_geom_angle_atom_site_label_3
_geom_angle
_geom_angle_site_symmetry_1
_geom_angle_site_symmetry_3
O1 Zn1 O6 107.71(9) . 3_655
O1 Zn1 O3 107.19(7) . 8_455
O6 Zn1 O3 120.56(9) 3_655 8_455
O1 Zn1 O9 98.99(7) . .
O6 Zn1 O9 112.91(8) 3_655 .
O3 Zn1 O9 107.20(9) 8_455 .
O7 Zn2 O5 129.52(8) 8_455 3_655
O7 Zn2 O4 103.65(7) 8_455 8_455
O5 Zn2 O4 121.92(8) 3_655 8_455
O7 Zn2 O10 95.62(8) 8_455 .
O5 Zn2 O10 101.99(9) 3_655 .
O4 Zn2 O10 93.02(9) 8_455 .
O7 Zn2 O11 86.57(12) 8_455 .
O5 Zn2 O11 80.04(12) 3_655 .
O4 Zn2 O11 81.90(14) 8_455 .
O10 Zn2 O11 174.84(14) . .
C10 O1 Zn1 122.75(13) . .
C11 O3 Zn1 114.97(14) . 7_554
C11 O4 Zn2 155.04(15) . 7_554
C18 O5 Zn2 129.58(16) . 4_565
C18 O6 Zn1 125.86(17) . 4_565
C19 O7 Zn2 120.30(14) . 7_554
C26 O9 Zn1 144.25(17) . .
C26 O10 Zn2 121.28(16) . .
C1 N1 C20 126.81(19) . .
C3 N2 C12 130.7(2) . .
C2 N3 C4 130.82(18) . .
C3 N4 C1 112.90(18) . .
C1 N5 C2 115.38(19) . .
C2 N6 C3 115.21(19) . .
N5 C1 N1 119.14(19) . .
N5 C1 N4 125.53(19) . .
N1 C1 N4 115.31(18) . .
N6 C2 N5 125.0(2) . .
N6 C2 N3 122.11(19) . .
N5 C2 N3 112.89(18) . .
N4 C3 N6 125.7(2) . .
N4 C3 N2 122.40(19) . .
N6 C3 N2 111.90(18) . .
N3 C4 C5 121.73(18) . .
N3 C4 C9 119.59(17) . .
C5 C4 C9 118.67(18) . .
C6 C5 C4 120.50(19) . .
C7 C6 C5 120.9(2) . .
C7 C6 C11 122.18(19) . .
C5 C6 C11 116.83(18) . .
C6 C7 C8 118.45(19) . .
C9 C8 C7 122.7(2) . .
C8 C9 C4 118.69(19) . .
C8 C9 C10 117.60(18) . .
C4 C9 C10 123.56(18) . .
O2 C10 O1 123.8(2) . .
O2 C10 C9 120.47(19) . .
O1 C10 C9 115.68(18) . .
O4 C11 O3 124.0(2) . .
O4 C11 C6 118.27(18) . .
O3 C11 C6 117.63(19) . .
C13 C12 N2 122.1(2) . .
C13 C12 C15 119.21(18) . .
N2 C12 C15 118.67(18) . .
C12 C13 C14 120.7(2) . .
C17 C14 C13 120.3(2) . .
C17 C14 C18 122.0(2) . .
C13 C14 C18 117.8(2) . .
C16 C15 C12 118.7(2) . .
C16 C15 C19 116.16(19) . .
C12 C15 C19 125.10(17) . .
C17 C16 C15 121.7(2) . .
C14 C17 C16 119.3(2) . .
O5 C18 O6 127.5(2) . .
O5 C18 C14 119.20(18) . .
O6 C18 C14 113.3(2) . .
O8 C19 O7 122.9(2) . .
O8 C19 C15 121.15(18) . .
O7 C19 C15 115.91(18) . .
C25 C20 N1 123.95(19) . .
C25 C20 C21 117.6(2) . .
N1 C20 C21 118.4(2) . .
C22 C21 C20 120.9(3) . .
C21 C22 C23 120.7(2) . .
C24 C23 C22 117.9(2) . .
C23 C24 C25 121.4(2) . .
C23 C24 C26 121.6(2) . .
C25 C24 C26 116.74(19) . .
C24 C25 C20 121.4(2) . .
O9 C26 O10 124.3(2) . .
O9 C26 C24 116.31(19) . .
O10 C26 C24 119.3(2) . .

loop_
_geom_bond_atom_site_label_1
_geom_bond_atom_site_label_2
_geom_bond_distance
_geom_bond_site_symmetry_2
Zn1 O1 1.9332(15) .
Zn1 O6 1.9374(17) 3_655
Zn1 O3 1.9406(17) 8_455
Zn1 O9 1.9920(19) .
Zn2 O7 1.9532(17) 8_455
Zn2 O5 1.978(2) 3_655
Zn2 O4 2.0160(16) 8_455
Zn2 O10 2.0458(19) .
Zn2 O11 2.222(4) .
O1 C10 1.284(3) .
O2 C10 1.226(3) .
O3 C11 1.254(3) .
O3 Zn1 1.9406(17) 7_554
O4 C11 1.249(3) .
O4 Zn2 2.0160(16) 7_554
O5 C18 1.217(3) .
O5 Zn2 1.978(2) 4_565
O6 C18 1.276(3) .
O6 Zn1 1.9374(17) 4_565
O7 C19 1.302(2) .
O7 Zn2 1.9533(17) 7_554
O8 C19 1.216(3) .
O9 C26 1.262(3) .
O10 C26 1.264(3) .
N1 C1 1.373(3) .
N1 C20 1.405(3) .
N2 C3 1.356(3) .
N2 C12 1.396(3) .
N3 C2 1.362(3) .
N3 C4 1.400(3) .
N4 C3 1.347(3) .
N4 C1 1.374(3) .
N5 C1 1.323(3) .
N5 C2 1.348(3) .
N6 C2 1.322(3) .
N6 C3 1.353(3) .
C4 C5 1.407(3) .
C4 C9 1.429(3) .
C5 C6 1.394(3) .
C6 C7 1.390(3) .
C6 C11 1.490(3) .
C7 C8 1.390(3) .
C8 C9 1.386(3) .
C9 C10 1.509(3) .
C12 C13 1.392(3) .
C12 C15 1.426(3) .
C13 C14 1.397(3) .
C14 C17 1.390(3) .
C14 C18 1.513(3) .
C15 C16 1.392(3) .
C15 C19 1.530(3) .
C16 C17 1.391(3) .
C20 C25 1.401(3) .
C20 C21 1.411(3) .
C21 C22 1.383(4) .
C22 C23 1.427(4) .
C23 C24 1.377(3) .
C24 C25 1.390(3) .
C24 C26 1.509(3) .
